data_8102337
loop_
_publ_author_name
'Chenzhong Cao'
'Liqiu Liu'
'Zhiqing Yin'

_publ_section_title
;
 Crystal structure of (E)-3-methoxy-4'-nitrostilbene, C15H13NO3
;
_journal_issue 4
_journal_name_full 'Zeitschrift f\"ur Kristallographie - New Crystal Structures'
_journal_page_first 439
_journal_volume 223
_journal_year 2008
_chemical_formula_moiety 'C15 H13 N O3'
_chemical_formula_sum 'C15 H13 N O3'
_chemical_formula_weight 255.26
_chemical_name_systematic
;
(Z)-3-methoxy-4'-nitrostilbene
;
_space_group_IT_number 14
_symmetry_cell_setting monoclinic
_symmetry_space_group_name_Hall '-P 2ybc'
_symmetry_space_group_name_H-M 'P 1 21/c 1'
_atom_sites_solution_hydrogens geom
_atom_sites_solution_primary direct
_atom_sites_solution_secondary difmap
_audit_creation_method SHELXL-97
_audit_update_record
;
2008-05-29 # Formatted by publCIF
;
_cell_angle_alpha 90.00
_cell_angle_beta 100.221(8)
_cell_angle_gamma 90.00
_cell_formula_units_Z 4
_cell_length_a 8.0355(11)
_cell_length_b 22.644(3)
_cell_length_c 7.0938(9)
_cell_measurement_reflns_used 8400
_cell_measurement_temperature 273(2)
_cell_measurement_theta_max 28.5
_cell_measurement_theta_min 1.5
_cell_volume 1270.3(3)
_computing_cell_refinement 'Bruker SMART'
_computing_data_collection 'Bruker SMART'
_computing_data_reduction 'Bruker SMART'
_computing_molecular_graphics 'Bruker SHELXTL[3]'
_computing_publication_material 'Bruker SHELXTL'
_computing_structure_refinement 'SHELXL-97 (Sheldrick, 1997)[2]'
_computing_structure_solution 'SHELXS-97 (Sheldrick, 1990)[1]'
_diffrn_ambient_temperature 273(2)
_diffrn_detector_area_resol_mean 8.40
_diffrn_measured_fraction_theta_full 0.963
_diffrn_measured_fraction_theta_max 0.963
_diffrn_measurement_device_type
;
BRUKER SMART CCD Apex II
;
_diffrn_measurement_method '\w scans'
_diffrn_radiation_monochromator graphite
_diffrn_radiation_source 'fine-focus sealed tube'
_diffrn_radiation_type MoK\a
_diffrn_radiation_wavelength 0.71073
_diffrn_reflns_av_R_equivalents 0.0365
_diffrn_reflns_av_sigmaI/netI 0.0371
_diffrn_reflns_limit_h_max 9
_diffrn_reflns_limit_h_min -10
_diffrn_reflns_limit_k_max 29
_diffrn_reflns_limit_k_min -29
_diffrn_reflns_limit_l_max 8
_diffrn_reflns_limit_l_min -9
_diffrn_reflns_number 9611
_diffrn_reflns_theta_full 27.83
_diffrn_reflns_theta_max 27.83
_diffrn_reflns_theta_min 1.80
_exptl_absorpt_coefficient_mu 0.094
_exptl_absorpt_correction_T_max 0.964
_exptl_absorpt_correction_T_min 0.951
_exptl_absorpt_correction_type empirical
_exptl_absorpt_process_details 'SADABS (Sheldrick, 2002)'
_exptl_crystal_colour YELLOW
_exptl_crystal_density_diffrn 1.335
_exptl_crystal_density_method 'not measured'
_exptl_crystal_description BLOCK
_exptl_crystal_F_000 536
_exptl_crystal_size_max 0.500
_exptl_crystal_size_mid 0.400
_exptl_crystal_size_min 0.360
_refine_diff_density_max 0.455
_refine_diff_density_min -0.416
_refine_diff_density_rms 0.161
_refine_ls_extinction_coef 0.112(12)
_refine_ls_extinction_expression Fc^*^=kFc[1+0.001xFc^2^\l^3^/sin(2\q)]^-1/4^
_refine_ls_extinction_method SHELXL
_refine_ls_goodness_of_fit_ref 1.104
_refine_ls_hydrogen_treatment constr
_refine_ls_matrix_type full
_refine_ls_number_parameters 173
_refine_ls_number_reflns 2918
_refine_ls_number_restraints 0
_refine_ls_restrained_S_all 1.104
_refine_ls_R_factor_all 0.0765
_refine_ls_R_factor_gt 0.0593
_refine_ls_shift/su_max 0.000
_refine_ls_shift/su_mean 0.000
_refine_ls_structure_factor_coef Fsqd
_refine_ls_weighting_details 'calc w=1/[\s^2^(Fo^2^)+(0.0997P)^2^+0.0434P] where P=(Fo^2^+2Fc^2^)/3'
_refine_ls_weighting_scheme calc
_refine_ls_wR_factor_gt 0.1413
_refine_ls_wR_factor_ref 0.1598
_reflns_number_gt 2252
_reflns_number_total 2918
_reflns_threshold_expression >2sigma(I)
_cod_data_source_file 1267-2384.cff
_cod_data_source_block tref
_cod_original_sg_symbol_H-M 'P 21/c'
_cod_database_code 8102337

loop_
_symmetry_equiv_pos_as_xyz
'x, y, z'
'-x, y+1/2, -z+1/2'
'-x, -y, -z'
'x, -y-1/2, z-1/2'

loop_
_atom_site_label
_atom_site_type_symbol
_atom_site_fract_x
_atom_site_fract_y
_atom_site_fract_z
_atom_site_U_iso_or_equiv
_atom_site_adp_type
_atom_site_occupancy
_atom_site_symmetry_multiplicity
_atom_site_calc_flag
_atom_site_refinement_flags
_atom_site_disorder_assembly
_atom_site_disorder_group
C10 C 0.46746(16) 0.57244(6) 0.3152(2) 0.0385(3) Uani 1 1 d . . .
O2 O 0.74798(13) 0.58964(6) 0.3012(2) 0.0635(4) Uani 1 1 d . . .
N2 N 0.61944(15) 0.60904(6) 0.3479(2) 0.0477(3) Uani 1 1 d . . .
O3 O -0.54008(13) 0.34708(5) 0.0546(2) 0.0546(3) Uani 1 1 d . . .
C8 C 0.17549(17) 0.55992(7) 0.3206(2) 0.0438(4) Uani 1 1 d . . .
H8A H 0.0729 0.5749 0.3427 0.053 Uiso 1 1 calc R . .
O1 O 0.61282(15) 0.65749(6) 0.4230(2) 0.0681(4) Uani 1 1 d . . .
C5 C -0.38502(17) 0.33155(6) 0.1539(2) 0.0406(3) Uani 1 1 d . . .
C6 C -0.25883(18) 0.37362(6) 0.1551(2) 0.0406(3) Uani 1 1 d . . .
H6A H -0.2842 0.4094 0.0924 0.049 Uiso 1 1 calc R . .
C1 C -0.09490(18) 0.36250(6) 0.2495(2) 0.0410(3) Uani 1 1 d . . .
C12 C 0.33705(19) 0.48094(7) 0.2175(2) 0.0469(4) Uani 1 1 d . . .
H12A H 0.3436 0.4427 0.1715 0.056 Uiso 1 1 calc R . .
C14 C 0.03355(18) 0.46352(7) 0.2374(2) 0.0438(4) Uani 1 1 d . . .
H14A H -0.0730 0.4808 0.2108 0.053 Uiso 1 1 calc R . .
C7 C 0.18270(17) 0.50199(6) 0.2565(2) 0.0396(3) Uani 1 1 d . . .
C11 C 0.47895(18) 0.51607(7) 0.2465(2) 0.0451(4) Uani 1 1 d . . .
H11A H 0.5810 0.5019 0.2200 0.054 Uiso 1 1 calc R . .
C2 C -0.0597(2) 0.30826(7) 0.3413(2) 0.0483(4) Uani 1 1 d . . .
H2A H 0.0497 0.2999 0.4036 0.058 Uiso 1 1 calc R . .
C9 C 0.31723(18) 0.59553(7) 0.3522(2) 0.0431(4) Uani 1 1 d . . .
H9A H 0.3118 0.6339 0.3971 0.052 Uiso 1 1 calc R . .
C4 C -0.34862(19) 0.27805(7) 0.2469(2) 0.0463(4) Uani 1 1 d . . .
H4A H -0.4329 0.2499 0.2464 0.056 Uiso 1 1 calc R . .
C3 C -0.1855(2) 0.26704(7) 0.3404(3) 0.0512(4) Uani 1 1 d . . .
H3A H -0.1606 0.2313 0.4035 0.061 Uiso 1 1 calc R . .
C13 C 0.04324(18) 0.40534(7) 0.2562(2) 0.0444(4) Uani 1 1 d . . .
H13A H 0.1518 0.3896 0.2762 0.053 Uiso 1 1 calc R . .
C15 C -0.6735(2) 0.30513(8) 0.0413(3) 0.0580(5) Uani 1 1 d . . .
H15A H -0.7747 0.3215 -0.0323 0.087 Uiso 1 1 calc R . .
H15B H -0.6927 0.2955 0.1674 0.087 Uiso 1 1 calc R . .
H15C H -0.6430 0.2700 -0.0204 0.087 Uiso 1 1 calc R . .

loop_
_atom_site_aniso_label
_atom_site_aniso_U_11
_atom_site_aniso_U_22
_atom_site_aniso_U_33
_atom_site_aniso_U_23
_atom_site_aniso_U_13
_atom_site_aniso_U_12
C10 0.0351(6) 0.0408(7) 0.0378(7) 0.0018(6) 0.0017(5) -0.0016(5)
O2 0.0327(6) 0.0693(9) 0.0877(10) 0.0029(7) 0.0081(6) 0.0009(5)
N2 0.0374(6) 0.0464(7) 0.0560(8) 0.0049(6) -0.0006(5) -0.0013(5)
O3 0.0443(6) 0.0453(7) 0.0701(8) 0.0036(5) -0.0013(5) -0.0067(4)
C8 0.0373(7) 0.0432(8) 0.0526(9) -0.0028(6) 0.0123(6) 0.0034(5)
O1 0.0563(7) 0.0482(7) 0.0954(11) -0.0134(7) 0.0018(7) -0.0091(5)
C5 0.0417(7) 0.0393(8) 0.0412(8) -0.0049(6) 0.0080(6) -0.0006(5)
C6 0.0471(8) 0.0331(7) 0.0412(8) 0.0005(5) 0.0064(6) -0.0007(5)
C1 0.0453(7) 0.0396(7) 0.0382(7) -0.0014(5) 0.0077(6) -0.0033(6)
C12 0.0480(8) 0.0381(7) 0.0568(10) -0.0066(6) 0.0149(7) -0.0001(6)
C14 0.0379(7) 0.0461(8) 0.0471(8) -0.0015(6) 0.0067(6) -0.0030(6)
C7 0.0403(7) 0.0396(8) 0.0391(7) 0.0003(5) 0.0071(6) -0.0012(5)
C11 0.0372(7) 0.0445(8) 0.0551(9) -0.0015(7) 0.0122(6) 0.0045(6)
C2 0.0466(8) 0.0473(9) 0.0497(9) 0.0076(7) 0.0055(7) 0.0023(6)
C9 0.0431(7) 0.0385(7) 0.0478(8) -0.0050(6) 0.0082(6) 0.0026(5)
C4 0.0509(8) 0.0401(8) 0.0506(9) 0.0006(6) 0.0165(7) -0.0056(6)
C3 0.0574(9) 0.0423(8) 0.0549(10) 0.0115(7) 0.0126(8) 0.0022(6)
C13 0.0396(7) 0.0466(8) 0.0455(8) 0.0002(6) 0.0034(6) -0.0027(6)
C15 0.0441(8) 0.0556(10) 0.0743(12) -0.0015(9) 0.0105(8) -0.0094(7)

loop_
_atom_type_symbol
_atom_type_description
_atom_type_scat_dispersion_real
_atom_type_scat_dispersion_imag
_atom_type_scat_source
C C 0.0033 0.0016 'International Tables Vol C Tables 4.2.6.8 and 6.1.1.4'
H H 0.0000 0.0000 'International Tables Vol C Tables 4.2.6.8 and 6.1.1.4'
N N 0.0061 0.0033 'International Tables Vol C Tables 4.2.6.8 and 6.1.1.4'
O O 0.0106 0.0060 'International Tables Vol C Tables 4.2.6.8 and 6.1.1.4'

loop_
_geom_angle_atom_site_label_1
_geom_angle_atom_site_label_2
_geom_angle_atom_site_label_3
_geom_angle
_geom_angle_site_symmetry_1
_geom_angle_site_symmetry_3
_geom_angle_publ_flag
C11 C10 C9 122.28(12) . . ?
C11 C10 N2 118.45(12) . . ?
C9 C10 N2 119.27(13) . . ?
O2 N2 O1 122.99(13) . . ?
O2 N2 C10 118.46(14) . . ?
O1 N2 C10 118.55(12) . . ?
C5 O3 C15 118.06(13) . . ?
C9 C8 C7 121.46(12) . . ?
C9 C8 H8A 119.3 . . ?
C7 C8 H8A 119.3 . . ?
O3 C5 C4 124.58(13) . . ?
O3 C5 C6 115.14(13) . . ?
C4 C5 C6 120.28(14) . . ?
C5 C6 C1 120.43(14) . . ?
C5 C6 H6A 119.8 . . ?
C1 C6 H6A 119.8 . . ?
C6 C1 C2 118.71(13) . . ?
C6 C1 C13 122.82(13) . . ?
C2 C1 C13 118.48(14) . . ?
C11 C12 C7 120.88(14) . . ?
C11 C12 H12A 119.6 . . ?
C7 C12 H12A 119.6 . . ?
C13 C14 C7 123.24(13) . . ?
C13 C14 H14A 118.4 . . ?
C7 C14 H14A 118.4 . . ?
C8 C7 C12 118.31(12) . . ?
C8 C7 C14 120.55(12) . . ?
C12 C7 C14 121.10(13) . . ?
C12 C11 C10 118.92(12) . . ?
C12 C11 H11A 120.5 . . ?
C10 C11 H11A 120.5 . . ?
C3 C2 C1 120.46(15) . . ?
C3 C2 H2A 119.8 . . ?
C1 C2 H2A 119.8 . . ?
C8 C9 C10 118.10(13) . . ?
C8 C9 H9A 120.9 . . ?
C10 C9 H9A 120.9 . . ?
C3 C4 C5 119.21(14) . . ?
C3 C4 H4A 120.4 . . ?
C5 C4 H4A 120.4 . . ?
C2 C3 C4 120.91(15) . . ?
C2 C3 H3A 119.5 . . ?
C4 C3 H3A 119.5 . . ?
C14 C13 C1 128.53(14) . . ?
C14 C13 H13A 115.7 . . ?
C1 C13 H13A 115.7 . . ?
O3 C15 H15A 109.5 . . ?
O3 C15 H15B 109.5 . . ?
H15A C15 H15B 109.5 . . ?
O3 C15 H15C 109.5 . . ?
H15A C15 H15C 109.5 . . ?
H15B C15 H15C 109.5 . . ?

loop_
_geom_bond_atom_site_label_1
_geom_bond_atom_site_label_2
_geom_bond_distance
_geom_bond_site_symmetry_2
_geom_bond_publ_flag
C10 C11 1.375(2) . ?
C10 C9 1.3827(19) . ?
C10 N2 1.4600(18) . ?
O2 N2 1.2212(17) . ?
N2 O1 1.2249(19) . ?
O3 C5 1.3644(18) . ?
O3 C15 1.4229(19) . ?
C8 C9 1.381(2) . ?
C8 C7 1.393(2) . ?
C8 H8A 0.9300 . ?
C5 C4 1.386(2) . ?
C5 C6 1.390(2) . ?
C6 C1 1.391(2) . ?
C6 H6A 0.9300 . ?
C1 C2 1.396(2) . ?
C1 C13 1.469(2) . ?
C12 C11 1.375(2) . ?
C12 C7 1.4013(19) . ?
C12 H12A 0.9300 . ?
C14 C13 1.325(2) . ?
C14 C7 1.4683(19) . ?
C14 H14A 0.9300 . ?
C11 H11A 0.9300 . ?
C2 C3 1.375(2) . ?
C2 H2A 0.9300 . ?
C9 H9A 0.9300 . ?
C4 C3 1.382(2) . ?
C4 H4A 0.9300 . ?
C3 H3A 0.9300 . ?
C13 H13A 0.9300 . ?
C15 H15A 0.9600 . ?
C15 H15B 0.9600 . ?
C15 H15C 0.9600 . ?

loop_
_geom_hbond_atom_site_label_D
_geom_hbond_atom_site_label_H
_geom_hbond_atom_site_label_A
_geom_hbond_distance_DH
_geom_hbond_distance_HA
_geom_hbond_distance_DA
_geom_hbond_angle_DHA
_geom_hbond_site_symmetry_A
C8 H8A O2 0.93 2.60 3.4792(18) 158.6 1_455
C12 H12A O3 0.93 2.55 3.450(2) 161.8 1_655

loop_
_geom_torsion_atom_site_label_1
_geom_torsion_atom_site_label_2
_geom_torsion_atom_site_label_3
_geom_torsion_atom_site_label_4
_geom_torsion
_geom_torsion_site_symmetry_1
_geom_torsion_site_symmetry_2
_geom_torsion_site_symmetry_3
_geom_torsion_site_symmetry_4
_geom_torsion_publ_flag
C11 C10 N2 O2 4.8(2) . . . . ?
C9 C10 N2 O2 -174.62(14) . . . . ?
C11 C10 N2 O1 -174.39(15) . . . . ?
C9 C10 N2 O1 6.2(2) . . . . ?
C15 O3 C5 C4 -1.5(2) . . . . ?
C15 O3 C5 C6 177.59(14) . . . . ?
O3 C5 C6 C1 -179.13(13) . . . . ?
C4 C5 C6 C1 0.0(2) . . . . ?
C5 C6 C1 C2 0.5(2) . . . . ?
C5 C6 C1 C13 -179.76(13) . . . . ?
C9 C8 C7 C12 -2.3(2) . . . . ?
C9 C8 C7 C14 175.48(15) . . . . ?
C11 C12 C7 C8 1.6(2) . . . . ?
C11 C12 C7 C14 -176.13(14) . . . . ?
C13 C14 C7 C8 -151.00(16) . . . . ?
C13 C14 C7 C12 26.7(2) . . . . ?
C7 C12 C11 C10 0.2(2) . . . . ?
C9 C10 C11 C12 -1.5(2) . . . . ?
N2 C10 C11 C12 179.14(14) . . . . ?
C6 C1 C2 C3 -0.9(2) . . . . ?
C13 C1 C2 C3 179.36(15) . . . . ?
C7 C8 C9 C10 1.1(2) . . . . ?
C11 C10 C9 C8 0.8(2) . . . . ?
N2 C10 C9 C8 -179.78(14) . . . . ?
O3 C5 C4 C3 178.92(15) . . . . ?
C6 C5 C4 C3 -0.1(2) . . . . ?
C1 C2 C3 C4 0.8(3) . . . . ?
C5 C4 C3 C2 -0.3(2) . . . . ?
C7 C14 C13 C1 176.84(15) . . . . ?
C6 C1 C13 C14 24.2(3) . . . . ?
C2 C1 C13 C14 -156.05(17) . . . . ?

loop_
_cod_related_entry_id
_cod_related_entry_database
_cod_related_entry_code
1 ChemSpider 4944693
